data_4080850
loop_
_publ_author_name
'Oztopcu, Ozg\"ur'
'Holzhacker, Christian'
'Puchberger, Michael'
'Weil, Matthias'
'Mereiter, Kurt'
'Veiros, Luis F.'
'Kirchner, Karl'

_publ_section_title
;
 Synthesis and Characterization of Hydrido Carbonyl Molybdenum and
 Tungsten PNP Pincer Complexes.
;
_journal_issue 10
_journal_name_full Organometallics
_journal_page_first 3042
_journal_page_last 3052
_journal_paper_doi 10.1021/om400254k
_journal_volume 32
_journal_year 2013
_chemical_formula_moiety 'C20 H33 N3 O3 P2 W, C4 H8 O, 0.5(C6 H14) '
_chemical_formula_sum 'C27 H48 N3 O4 P2 W'
_chemical_formula_weight 724.47
_chemical_name_common 'oemw [W(PNP-iPr)(CO)3].THF.1/2hexane (5b.THF.1/2hexane)'
_chemical_name_systematic
; 
[W(PNP-iPr)(CO)3].THF.1/2hexane (5b.THF.1/2hexane)
;
_space_group_IT_number 14
_symmetry_cell_setting monoclinic
_symmetry_space_group_name_Hall '-P 2ybc'
_symmetry_space_group_name_H-M 'P 1 21/c 1'
_atom_sites_solution_hydrogens geom
_atom_sites_solution_primary direct
_atom_sites_solution_secondary difmap
_audit_creation_method SHELXL-97
_cell_angle_alpha 90.00
_cell_angle_beta 94.485(5)
_cell_angle_gamma 90.00
_cell_formula_units_Z 4
_cell_length_a 10.1399(10)
_cell_length_b 15.5053(18)
_cell_length_c 20.036(2)
_cell_measurement_reflns_used 9720
_cell_measurement_temperature 100(2)
_cell_measurement_theta_max 29.966
_cell_measurement_theta_min 2.405
_cell_volume 3140.5(6)
_computing_cell_refinement 'SAINT (Bruker, 2010)'
_computing_data_collection 'APEX2 (Bruker, 2010)'
_computing_data_reduction 'SAINT (Bruker, 2010)'
_computing_publication_material 'SHELXL-97 (Sheldrick, 2008)'
_computing_structure_refinement 'SHELXL-97 (Sheldrick, 2008)'
_computing_structure_solution 'SHELXS-97 (Sheldrick, 2008)'
_diffrn_ambient_temperature 100(2)
_diffrn_measured_fraction_theta_full 0.997
_diffrn_measured_fraction_theta_max 0.997
_diffrn_measurement_device_type 'Bruker Kappa APEXII CCD'
_diffrn_measurement_method '\w and \f scans'
_diffrn_radiation_monochromator graphite
_diffrn_radiation_source 'fine-focus sealed tube'
_diffrn_radiation_type MoK\a
_diffrn_radiation_wavelength 0.71073
_diffrn_reflns_av_R_equivalents 0.0416
_diffrn_reflns_av_sigmaI/netI 0.0373
_diffrn_reflns_limit_h_max 14
_diffrn_reflns_limit_h_min -14
_diffrn_reflns_limit_k_max 21
_diffrn_reflns_limit_k_min -20
_diffrn_reflns_limit_l_max 28
_diffrn_reflns_limit_l_min -28
_diffrn_reflns_number 77629
_diffrn_reflns_theta_full 30.00
_diffrn_reflns_theta_max 30.00
_diffrn_reflns_theta_min 1.66
_exptl_absorpt_coefficient_mu 3.815
_exptl_absorpt_correction_T_max 0.75
_exptl_absorpt_correction_T_min 0.46
_exptl_absorpt_correction_type multi-scan
_exptl_absorpt_process_details '(SADABS, Bruker 2010)'
_exptl_crystal_colour yellow
_exptl_crystal_density_diffrn 1.532
_exptl_crystal_density_method 'not measured'
_exptl_crystal_description plate
_exptl_crystal_F_000 1468
_exptl_crystal_size_max 0.50
_exptl_crystal_size_mid 0.40
_exptl_crystal_size_min 0.20
_platon_squeeze_details
;
A hexane solvent molecule, which was disordered about a
centre of inversion and showed significant disorder 
in its two terminal regions, was SQUEEZED with program
PLATON. Due to its location about a centre of inversion
(x,y,z = 0,0,0  and 0,1/2,1/2) the number of molecules
per formula unit is 1/2 C6H14.
The molecule is contained in chemical formula and
quantities derived therof.

The content of file compid_sq_.SQZ was:
TITL mwoe5fr   P 21/c       R = 0.04
CELL   10.1399   15.5053   20.0360     90.00     94.49     90.00
SPGR P21/c
C101 0.937 0.345 0.552 !       5.84 eA-3
C102 0.932 0.475 0.489 !       4.72 eA-3
C103 0.105 0.923 0.952 !       4.49 eA-3
Q104 0.347 0.348 0.816 !       3.72 eA-3
C105 0.729 0.380 0.516 !       2.95 eA-3
Q106 0.348 0.363 0.780 !       2.11 eA-3
Q107 0.493 0.249 0.266 !       1.93 eA-3
C108 0.034 0.892 0.988 !       1.82 eA-3
Q109 0.927 0.755 0.093 !       1.77 eA-3
Q110 0.782 0.550 0.122 !       1.71 eA-3
Q111 0.493 0.198 0.229 !       1.70 eA-3
Q112 0.733 0.779 0.970 !       1.69 eA-3
Q113 0.628 0.639 0.560 !       1.68 eA-3
Q114 0.567 0.907 0.673 !       1.66 eA-3
Q115 0.658 0.051 0.171 !       1.64 eA-3
C116 0.991 0.460 0.546 !       1.62 eA-3
Q117 0.715 0.705 0.207 !       1.60 eA-3
C118 0.886 0.414 0.595 !       1.58 eA-3
C119 0.017 0.917 0.015 !       1.52 eA-3
Q120 0.526 0.347 0.285 !       1.50 eA-3
Q121 0.787 0.599 0.098 !       1.40 eA-3
Q122 0.036 0.827 0.608 !       1.39 eA-3
C123 0.822 0.081 0.077 !       1.38 eA-3
Q124 0.532 0.971 0.765 !       1.35 eA-3
Q125 0.968 0.708 0.122 !       1.30 eA-3
Q126 0.664 0.727 0.543 !       1.29 eA-3
Q127 0.720 0.796 0.592 !       1.23 eA-3
Q128 0.069 0.705 0.421 !       1.21 eA-3
Q129 0.217 0.252 0.359 !       1.18 eA-3
C130 0.209 0.958 0.904 !       1.13 eA-3
Q131 0.366 0.232 0.016 !       1.13 eA-3
Q132 0.969 0.900 0.451 !       1.12 eA-3
Q133 0.433 0.154 0.293 !       1.09 eA-3
Q134 0.345 0.496 0.296 !       1.09 eA-3
Q135 0.503 0.856 0.753 !       1.08 eA-3
Q136 0.758 0.640 0.204 !       1.08 eA-3
Q137 0.923 0.807 0.174 !       1.05 eA-3
C138 0.882 0.360 0.597 !       1.05 eA-3
Q139 0.914 0.800 0.037 !       1.03 eA-3
Q140 0.658 0.734 0.131 !       1.03 eA-3
Q141 0.285 0.094 0.284 !       1.03 eA-3
Q142 0.338 0.171 0.376 !       1.03 eA-3
Q143 0.407 0.293 0.860 !       1.02 eA-3
Q144 0.350 0.453 0.751 !       1.02 eA-3
Q145 0.217 0.672 0.940 !       0.99 eA-3
Q146 0.345 0.077 0.266 !       0.99 eA-3
Q147 0.661 0.765 0.704 !       0.99 eA-3
C148 0.906 0.576 0.514 !       0.96 eA-3
Q149 0.487 0.402 0.735 !       0.95 eA-3
Q150 0.189 0.641 0.937 !       0.95 eA-3
Q151 0.788 0.233 0.142 !       0.94 eA-3
Q152 0.622 0.081 0.126 !       0.94 eA-3
C153 0.786 0.349 0.479 !       0.92 eA-3
Q154 0.185 0.015 0.892 !       0.92 eA-3
Q155 0.192 0.187 0.407 !       0.91 eA-3
Q156 0.593 0.315 0.612 !       0.91 eA-3
Q157 0.192 0.312 0.906 !       0.90 eA-3
Q158 0.463 0.501 0.689 !       0.90 eA-3
Q159 0.987 0.269 0.330 !       0.90 eA-3
Q160 0.659 0.502 0.638 !       0.90 eA-3
Q161 0.479 0.546 0.236 !       0.89 eA-3
Q162 0.656 0.688 0.582 !       0.89 eA-3
Q163 0.403 0.342 0.746 !       0.88 eA-3
Q164 0.904 0.404 0.000 !       0.88 eA-3
Q165 0.472 0.251 0.314 !       0.87 eA-3
Q166 0.427 0.922 0.812 !       0.87 eA-3
Q167 0.773 0.373 0.105 !       0.86 eA-3
Q168 0.810 0.801 0.718 !       0.86 eA-3
Q169 0.581 0.783 0.677 !       0.85 eA-3
Q170 0.124 0.201 0.374 !       0.84 eA-3
Q171 0.751 0.933 0.111 !       0.84 eA-3
Q172 0.650 0.216 0.245 !       0.83 eA-3
Q173 0.938 0.420 0.641 !       0.83 eA-3
Q174 0.840 0.026 0.127 !       0.82 eA-3
Q175 0.465 0.797 0.265 !       0.81 eA-3
Q176 0.411 0.529 0.657 !       0.81 eA-3
Q177 0.377 0.767 0.856 !       0.81 eA-3
C178 0.805 0.194 0.010 !       0.81 eA-3
Q179 0.813 0.891 0.656 !       0.79 eA-3
Q180 0.648 0.907 0.640 !       0.78 eA-3
Q181 0.245 0.655 0.888 !       0.78 eA-3
Q182 0.529 0.626 0.314 !       0.78 eA-3
C183 0.155 0.826 0.939 !       0.77 eA-3
Q184 0.187 0.815 0.886 !       0.77 eA-3
Q185 0.567 0.529 0.357 !       0.77 eA-3
Q186 0.996 0.939 0.545 !       0.77 eA-3
Q187 0.492 0.980 0.699 !       0.76 eA-3
Q188 0.241 0.254 0.282 !       0.76 eA-3
C189 0.780 0.355 0.584 !       0.76 eA-3
Q190 0.043 0.832 0.418 !       0.75 eA-3
Q191 0.499 0.048 0.171 !       0.75 eA-3
Q192 0.690 0.720 0.957 !       0.75 eA-3
Q193 0.934 0.405 0.939 !       0.75 eA-3
Q194 0.031 0.405 0.880 !       0.75 eA-3
Q195 0.093 0.188 0.218 !       0.73 eA-3
Q196 0.222 0.374 0.754 !       0.73 eA-3
C197 0.104 0.916 0.063 !       0.73 eA-3
Q198 0.413 0.372 0.234 !       0.73 eA-3
C199 0.754 0.391 0.470 !       0.72 eA-3
;
_refine_diff_density_max 1.853
_refine_diff_density_min -1.798
_refine_diff_density_rms 0.160
_refine_ls_extinction_method none
_refine_ls_goodness_of_fit_ref 1.046
_refine_ls_hydrogen_treatment constr
_refine_ls_matrix_type full
_refine_ls_number_parameters 335
_refine_ls_number_reflns 9124
_refine_ls_number_restraints 75
_refine_ls_restrained_S_all 1.042
_refine_ls_R_factor_all 0.0689
_refine_ls_R_factor_gt 0.0398
_refine_ls_shift/su_max 0.001
_refine_ls_shift/su_mean 0.000
_refine_ls_structure_factor_coef Fsqd
_refine_ls_weighting_details 'calc w=1/[\s^2^(Fo^2^)+(0.0271P)^2^+15.8195P] where P=(Fo^2^+2Fc^2^)/3'
_refine_ls_weighting_scheme calc
_refine_ls_wR_factor_gt 0.0805
_refine_ls_wR_factor_ref 0.0907
_reflns_number_gt 6686
_reflns_number_total 9124
_reflns_threshold_expression >2sigma(I)
_cod_data_source_file om400254k_si_001.cif
_cod_data_source_block 5b-oemw
_cod_original_sg_symbol_H-M 'P 21/c'
_cod_database_code 4080850

loop_
_symmetry_equiv_pos_as_xyz
'x, y, z'
'-x, y+1/2, -z+1/2'
'-x, -y, -z'
'x, -y-1/2, z-1/2'

loop_
_atom_site_label
_atom_site_type_symbol
_atom_site_fract_x
_atom_site_fract_y
_atom_site_fract_z
_atom_site_U_iso_or_equiv
_atom_site_adp_type
_atom_site_occupancy
_atom_site_symmetry_multiplicity
_atom_site_calc_flag
_atom_site_refinement_flags
_atom_site_disorder_assembly
_atom_site_disorder_group
W1 W 0.647210(16) 0.649613(11) 0.183931(9) 0.02384(5) Uani 1 1 d . A .
P1 P 0.78600(13) 0.69894(7) 0.09952(6) 0.0303(3) Uani 1 1 d . A .
P2 P 0.50984(12) 0.54669(8) 0.23521(7) 0.0343(3) Uani 1 1 d . . .
N1 N 0.6371(3) 0.5393(2) 0.11022(18) 0.0232(7) Uani 1 1 d . . .
N2 N 0.7794(4) 0.6142(2) 0.04499(18) 0.0251(7) Uani 1 1 d . . .
H2N H 0.8266 0.6165 0.0100 0.030 Uiso 1 1 calc R A .
N3 N 0.4894(4) 0.4687(3) 0.1748(2) 0.0386(10) Uani 1 1 d . A .
H3N H 0.4306 0.4277 0.1790 0.046 Uiso 1 1 calc R . .
O1 O 0.9061(3) 0.6114(2) 0.27807(19) 0.0414(8) Uani 1 1 d . A .
O2 O 0.3952(3) 0.7478(2) 0.11972(19) 0.0422(9) Uani 1 1 d . A .
O3 O 0.6361(4) 0.8058(2) 0.28110(18) 0.0401(8) Uani 1 1 d . A .
C1 C 0.7034(4) 0.5428(3) 0.0537(2) 0.0244(8) Uani 1 1 d . A .
C2 C 0.6977(5) 0.4759(3) 0.0072(2) 0.0321(10) Uani 1 1 d . . .
H2 H 0.7434 0.4799 -0.0323 0.039 Uiso 1 1 calc R A .
C3 C 0.6242(5) 0.4039(3) 0.0198(3) 0.0364(11) Uani 1 1 d . A .
H3 H 0.6207 0.3571 -0.0109 0.044 Uiso 1 1 calc R . .
C4 C 0.5561(5) 0.3991(3) 0.0761(3) 0.0367(11) Uani 1 1 d . . .
H4 H 0.5057 0.3493 0.0849 0.044 Uiso 1 1 calc R A .
C5 C 0.5620(4) 0.4686(3) 0.1201(2) 0.0295(10) Uani 1 1 d . A .
C6 C 0.9739(6) 0.7037(5) 0.1219(3) 0.0548(17) Uani 1 1 d . . .
H6 H 0.9974 0.6510 0.1490 0.066 Uiso 1 1 calc R A .
C7 C 1.0020(8) 0.7820(5) 0.1691(3) 0.071(2) Uani 1 1 d . A .
H7A H 1.0970 0.7855 0.1821 0.107 Uiso 1 1 calc R . .
H7B H 0.9537 0.7750 0.2092 0.107 Uiso 1 1 calc R . .
H7C H 0.9729 0.8351 0.1458 0.107 Uiso 1 1 calc R . .
C8 C 1.0579(6) 0.7027(5) 0.0646(3) 0.0577(16) Uani 1 1 d . A .
H8A H 1.0399 0.7543 0.0371 0.087 Uiso 1 1 calc R . .
H8B H 1.0380 0.6511 0.0374 0.087 Uiso 1 1 calc R . .
H8C H 1.1513 0.7020 0.0814 0.087 Uiso 1 1 calc R . .
C9 C 0.7555(6) 0.7943(4) 0.0472(3) 0.0476(14) Uani 1 1 d . . .
H9 H 0.8385 0.8097 0.0261 0.057 Uiso 1 1 calc R A .
C10 C 0.7139(8) 0.8701(3) 0.0890(4) 0.067(2) Uani 1 1 d . A .
H10A H 0.7038 0.9216 0.0607 0.100 Uiso 1 1 calc R . .
H10B H 0.7816 0.8806 0.1257 0.100 Uiso 1 1 calc R . .
H10C H 0.6295 0.8569 0.1074 0.100 Uiso 1 1 calc R . .
C11 C 0.6510(6) 0.7771(4) -0.0054(4) 0.0636(19) Uani 1 1 d . A .
H11A H 0.5785 0.7460 0.0136 0.095 Uiso 1 1 calc R . .
H11B H 0.6865 0.7419 -0.0405 0.095 Uiso 1 1 calc R . .
H11C H 0.6178 0.8317 -0.0246 0.095 Uiso 1 1 calc R . .
C12 C 0.5638(6) 0.4791(4) 0.3077(3) 0.0502(15) Uani 1 1 d . A .
H12 H 0.4918 0.4366 0.3143 0.060 Uiso 1 1 calc R . .
C13 C 0.5862(7) 0.5326(5) 0.3718(3) 0.067(2) Uani 1 1 d . . .
H13A H 0.6261 0.4961 0.4080 0.101 Uiso 1 1 calc R A .
H13B H 0.5012 0.5549 0.3845 0.101 Uiso 1 1 calc R . .
H13C H 0.6455 0.5808 0.3641 0.101 Uiso 1 1 calc R . .
C14 C 0.6892(7) 0.4280(4) 0.2952(3) 0.0586(18) Uani 1 1 d . . .
H14A H 0.7458 0.4238 0.3370 0.088 Uiso 1 1 calc R A .
H14B H 0.7372 0.4576 0.2614 0.088 Uiso 1 1 calc R . .
H14C H 0.6646 0.3700 0.2794 0.088 Uiso 1 1 calc R . .
C15A C 0.3295(9) 0.5829(6) 0.2394(5) 0.0284(19) Uani 0.612(12) 1 d PU A 1
H15A H 0.2940 0.5947 0.1923 0.034 Uiso 0.612(12) 1 calc PR A 1
C16A C 0.2409(8) 0.5129(6) 0.2666(5) 0.044(3) Uani 0.612(12) 1 d PU A 1
H16A H 0.2405 0.4621 0.2375 0.067 Uiso 0.612(12) 1 calc PR A 1
H16B H 0.1506 0.5351 0.2676 0.067 Uiso 0.612(12) 1 calc PR A 1
H16C H 0.2752 0.4970 0.3120 0.067 Uiso 0.612(12) 1 calc PR A 1
C17A C 0.3158(14) 0.6672(8) 0.2785(8) 0.042(3) Uani 0.612(12) 1 d PU A 1
H17A H 0.3723 0.7116 0.2608 0.062 Uiso 0.612(12) 1 calc PR A 1
H17B H 0.3429 0.6574 0.3259 0.062 Uiso 0.612(12) 1 calc PR A 1
H17C H 0.2235 0.6864 0.2738 0.062 Uiso 0.612(12) 1 calc PR A 1
C15B C 0.3536(13) 0.5622(9) 0.2702(9) 0.041(4) Uani 0.388(12) 1 d PDU A 2
H15B H 0.3329 0.5263 0.3069 0.049 Uiso 0.388(12) 1 d PR A 2
C16B C 0.2524(13) 0.5515(10) 0.2101(7) 0.048(4) Uani 0.388(12) 1 d PDU A 2
H16D H 0.2545 0.4919 0.1939 0.072 Uiso 0.388(12) 1 calc PR A 2
H16E H 0.2741 0.5909 0.1743 0.072 Uiso 0.388(12) 1 calc PR A 2
H16F H 0.1638 0.5648 0.2236 0.072 Uiso 0.388(12) 1 calc PR A 2
C17B C 0.350(2) 0.6531(13) 0.2990(13) 0.053(6) Uani 0.388(12) 1 d PDU A 2
H17D H 0.4154 0.6577 0.3377 0.079 Uiso 0.388(12) 1 calc PR A 2
H17E H 0.2618 0.6651 0.3132 0.079 Uiso 0.388(12) 1 calc PR A 2
H17F H 0.3716 0.6949 0.2648 0.079 Uiso 0.388(12) 1 calc PR A 2
C18 C 0.8121(4) 0.6187(3) 0.2416(2) 0.0288(9) Uani 1 1 d . . .
C19 C 0.4854(4) 0.7077(3) 0.1398(2) 0.0304(10) Uani 1 1 d . . .
C20 C 0.6424(4) 0.7461(3) 0.2449(2) 0.0272(9) Uani 1 1 d . . .
O4 O -0.1114(4) 0.8811(2) 0.41495(19) 0.0462(9) Uani 1 1 d . . .
C21 C -0.0310(7) 0.9491(4) 0.3963(3) 0.0549(16) Uani 1 1 d . . .
H21A H 0.0241 0.9708 0.4357 0.066 Uiso 1 1 calc R . .
H21B H -0.0862 0.9972 0.3773 0.066 Uiso 1 1 calc R . .
C22 C 0.0559(6) 0.9140(4) 0.3443(3) 0.0538(16) Uani 1 1 d . . .
H22A H 0.0142 0.9218 0.2984 0.065 Uiso 1 1 calc R . .
H22B H 0.1440 0.9419 0.3478 0.065 Uiso 1 1 calc R . .
C23 C 0.0657(6) 0.8198(4) 0.3631(3) 0.0521(15) Uani 1 1 d . . .
H23A H 0.1322 0.8100 0.4012 0.062 Uiso 1 1 calc R . .
H23B H 0.0875 0.7838 0.3247 0.062 Uiso 1 1 calc R . .
C24 C -0.0737(6) 0.8025(4) 0.3824(3) 0.0494(14) Uani 1 1 d . . .
H24A H -0.1342 0.7905 0.3423 0.059 Uiso 1 1 calc R . .
H24B H -0.0750 0.7528 0.4133 0.059 Uiso 1 1 calc R . .

loop_
_atom_site_aniso_label
_atom_site_aniso_U_11
_atom_site_aniso_U_22
_atom_site_aniso_U_33
_atom_site_aniso_U_23
_atom_site_aniso_U_13
_atom_site_aniso_U_12
W1 0.02191(8) 0.01605(8) 0.03423(9) -0.00580(7) 0.00646(6) -0.00141(7)
P1 0.0420(7) 0.0177(5) 0.0322(6) -0.0062(4) 0.0100(5) -0.0087(5)
P2 0.0341(6) 0.0249(6) 0.0473(7) -0.0163(5) 0.0241(5) -0.0106(5)
N1 0.0184(16) 0.0172(17) 0.0344(19) -0.0021(14) 0.0052(14) -0.0008(13)
N2 0.0274(18) 0.0204(17) 0.0287(18) -0.0013(14) 0.0094(15) -0.0041(14)
N3 0.038(2) 0.029(2) 0.052(3) -0.0158(18) 0.0257(19) -0.0194(18)
O1 0.0330(19) 0.044(2) 0.047(2) 0.0055(17) 0.0006(16) 0.0050(16)
O2 0.0349(19) 0.037(2) 0.053(2) -0.0156(17) -0.0071(16) 0.0096(16)
O3 0.045(2) 0.0292(18) 0.044(2) -0.0175(15) -0.0073(16) 0.0088(16)
C1 0.0202(19) 0.020(2) 0.033(2) -0.0010(16) 0.0034(16) -0.0007(16)
C2 0.036(2) 0.032(2) 0.029(2) -0.0078(18) 0.0099(19) -0.004(2)
C3 0.042(3) 0.027(2) 0.041(3) -0.014(2) 0.011(2) -0.011(2)
C4 0.038(3) 0.026(2) 0.047(3) -0.012(2) 0.014(2) -0.015(2)
C5 0.026(2) 0.023(2) 0.041(3) -0.0055(18) 0.0111(19) -0.0071(17)
C6 0.056(4) 0.072(4) 0.037(3) -0.014(3) 0.005(3) -0.040(3)
C7 0.087(5) 0.082(5) 0.045(3) -0.013(3) 0.004(3) -0.056(4)
C8 0.034(3) 0.075(5) 0.063(4) -0.003(3) 0.001(3) -0.004(3)
C9 0.060(4) 0.034(3) 0.050(3) 0.002(2) 0.010(3) 0.003(3)
C10 0.093(5) 0.020(3) 0.093(5) -0.002(3) 0.041(4) 0.001(3)
C11 0.048(4) 0.036(3) 0.106(6) 0.008(3) -0.006(4) 0.003(3)
C12 0.073(4) 0.036(3) 0.046(3) -0.008(2) 0.032(3) -0.025(3)
C13 0.078(5) 0.078(5) 0.049(4) -0.023(3) 0.024(3) -0.021(4)
C14 0.099(5) 0.032(3) 0.048(3) 0.014(2) 0.025(3) 0.000(3)
C15A 0.023(4) 0.028(4) 0.036(5) -0.003(3) 0.013(4) -0.001(3)
C16A 0.019(4) 0.043(5) 0.074(7) 0.010(4) 0.017(4) -0.001(3)
C17A 0.029(7) 0.037(5) 0.060(8) -0.011(5) 0.020(5) 0.009(4)
C15B 0.022(6) 0.040(7) 0.062(10) 0.022(7) 0.017(6) 0.002(6)
C16B 0.023(7) 0.045(8) 0.077(10) 0.014(7) 0.007(6) 0.007(6)
C17B 0.027(11) 0.052(10) 0.081(17) -0.010(10) 0.016(8) 0.027(7)
C18 0.024(2) 0.024(2) 0.039(2) 0.0017(18) 0.0081(19) -0.0002(17)
C19 0.025(2) 0.027(2) 0.039(3) -0.0133(19) -0.0014(19) -0.0001(19)
C20 0.025(2) 0.026(2) 0.030(2) -0.0002(18) -0.0007(17) 0.0044(18)
O4 0.059(2) 0.037(2) 0.046(2) -0.0021(16) 0.0253(19) 0.0061(18)
C21 0.071(4) 0.038(3) 0.060(4) 0.001(3) 0.037(3) 0.002(3)
C22 0.047(3) 0.072(4) 0.045(3) -0.007(3) 0.021(3) 0.000(3)
C23 0.043(3) 0.071(4) 0.041(3) -0.009(3) -0.002(2) 0.024(3)
C24 0.057(4) 0.048(3) 0.044(3) -0.007(3) 0.004(3) 0.009(3)

loop_
_atom_type_symbol
_atom_type_description
_atom_type_scat_dispersion_real
_atom_type_scat_dispersion_imag
_atom_type_scat_source
C C 0.0033 0.0016 'International Tables Vol C Tables 4.2.6.8 and 6.1.1.4'
H H 0.0000 0.0000 'International Tables Vol C Tables 4.2.6.8 and 6.1.1.4'
N N 0.0061 0.0033 'International Tables Vol C Tables 4.2.6.8 and 6.1.1.4'
O O 0.0106 0.0060 'International Tables Vol C Tables 4.2.6.8 and 6.1.1.4'
P P 0.1023 0.0942 'International Tables Vol C Tables 4.2.6.8 and 6.1.1.4'
W W -0.8490 6.8722 'International Tables Vol C Tables 4.2.6.8 and 6.1.1.4'

loop_
_geom_angle_atom_site_label_1
_geom_angle_atom_site_label_2
_geom_angle_atom_site_label_3
_geom_angle
C20 W1 C18 83.26(18)
C20 W1 C19 82.63(18)
C18 W1 C19 165.74(18)
C20 W1 N1 175.77(15)
C18 W1 N1 100.83(16)
C19 W1 N1 93.32(15)
C20 W1 P2 101.52(14)
C18 W1 P2 94.56(13)
C19 W1 P2 90.30(14)
N1 W1 P2 77.18(9)
C20 W1 P1 104.05(14)
C18 W1 P1 88.52(13)
C19 W1 P1 92.87(14)
N1 W1 P1 77.30(9)
P2 W1 P1 154.43(4)
N2 P1 C9 105.0(2)
N2 P1 C6 99.6(2)
C9 P1 C6 102.9(3)
N2 P1 W1 102.07(12)
C9 P1 W1 125.4(2)
C6 P1 W1 118.11(19)
N3 P2 C15B 108.0(5)
N3 P2 C12 99.6(2)
C15B P2 C12 89.2(6)
N3 P2 C15A 100.0(3)
C12 P2 C15A 111.0(4)
N3 P2 W1 102.07(14)
C15B P2 W1 129.5(5)
C12 P2 W1 124.74(19)
C15A P2 W1 114.2(3)
C5 N1 C1 118.2(4)
C5 N1 W1 120.9(3)
C1 N1 W1 120.9(3)
C1 N2 P1 122.4(3)
C1 N2 H2N 118.8
P1 N2 H2N 118.8
C5 N3 P2 121.6(3)
C5 N3 H3N 119.2
P2 N3 H3N 119.2
N1 C1 N2 117.3(4)
N1 C1 C2 122.0(4)
N2 C1 C2 120.7(4)
C3 C2 C1 118.4(4)
C3 C2 H2 120.8
C1 C2 H2 120.8
C4 C3 C2 120.6(4)
C4 C3 H3 119.7
C2 C3 H3 119.7
C3 C4 C5 118.7(4)
C3 C4 H4 120.6
C5 C4 H4 120.6
N1 C5 N3 117.3(4)
N1 C5 C4 122.0(4)
N3 C5 C4 120.7(4)
C8 C6 C7 113.1(5)
C8 C6 P1 116.0(4)
C7 C6 P1 107.6(5)
C8 C6 H6 106.5
C7 C6 H6 106.5
P1 C6 H6 106.5
C6 C7 H7A 109.5
C6 C7 H7B 109.5
H7A C7 H7B 109.5
C6 C7 H7C 109.5
H7A C7 H7C 109.5
H7B C7 H7C 109.5
C6 C8 H8A 109.5
C6 C8 H8B 109.5
H8A C8 H8B 109.5
C6 C8 H8C 109.5
H8A C8 H8C 109.5
H8B C8 H8C 109.5
C11 C9 C10 108.8(6)
C11 C9 P1 110.4(4)
C10 C9 P1 110.6(4)
C11 C9 H9 109.0
C10 C9 H9 109.0
P1 C9 H9 109.0
C9 C10 H10A 109.5
C9 C10 H10B 109.5
H10A C10 H10B 109.5
C9 C10 H10C 109.5
H10A C10 H10C 109.5
H10B C10 H10C 109.5
C9 C11 H11A 109.5
C9 C11 H11B 109.5
H11A C11 H11B 109.5
C9 C11 H11C 109.5
H11A C11 H11C 109.5
H11B C11 H11C 109.5
C13 C12 C14 110.2(6)
C13 C12 P2 111.7(5)
C14 C12 P2 111.4(4)
C13 C12 H12 107.8
C14 C12 H12 107.8
P2 C12 H12 107.8
C12 C13 H13A 109.5
C12 C13 H13B 109.5
H13A C13 H13B 109.5
C12 C13 H13C 109.5
H13A C13 H13C 109.5
H13B C13 H13C 109.5
C12 C14 H14A 109.5
C12 C14 H14B 109.5
H14A C14 H14B 109.5
C12 C14 H14C 109.5
H14A C14 H14C 109.5
H14B C14 H14C 109.5
C16A C15A C17A 109.9(9)
C16A C15A P2 113.2(6)
C17A C15A P2 113.3(7)
C16A C15A H15A 106.6
C17A C15A H15A 106.6
P2 C15A H15A 106.6
C15A C16A H16A 109.5
C15A C16A H16B 109.5
H16A C16A H16B 109.5
C15A C16A H16C 109.5
H16A C16A H16C 109.5
H16B C16A H16C 109.5
C15A C17A H17A 109.5
C15A C17A H17B 109.5
H17A C17A H17B 109.5
C15A C17A H17C 109.5
H17A C17A H17C 109.5
H17B C17A H17C 109.5
C17B C15B C16B 111.5(12)
C17B C15B P2 108.5(13)
C16B C15B P2 103.7(10)
C17B C15B H15B 103.5
C16B C15B H15B 111.5
P2 C15B H15B 118.3
C15B C16B H16D 109.5
C15B C16B H16E 109.5
H16D C16B H16E 109.5
C15B C16B H16F 109.5
H16D C16B H16F 109.5
H16E C16B H16F 109.5
C15B C17B H17D 109.5
C15B C17B H17E 109.5
H17D C17B H17E 109.5
C15B C17B H17F 109.5
H17D C17B H17F 109.5
H17E C17B H17F 109.5
O1 C18 W1 171.3(4)
O2 C19 W1 172.5(4)
O3 C20 W1 178.1(4)
C21 O4 C24 109.5(4)
O4 C21 C22 107.1(5)
O4 C21 H21A 110.3
C22 C21 H21A 110.3
O4 C21 H21B 110.3
C22 C21 H21B 110.3
H21A C21 H21B 108.5
C23 C22 C21 101.9(5)
C23 C22 H22A 111.4
C21 C22 H22A 111.4
C23 C22 H22B 111.4
C21 C22 H22B 111.4
H22A C22 H22B 109.2
C22 C23 C24 101.0(5)
C22 C23 H23A 111.6
C24 C23 H23A 111.6
C22 C23 H23B 111.6
C24 C23 H23B 111.6
H23A C23 H23B 109.4
O4 C24 C23 104.5(5)
O4 C24 H24A 110.9
C23 C24 H24A 110.9
O4 C24 H24B 110.9
C23 C24 H24B 110.9
H24A C24 H24B 108.9

loop_
_geom_bond_atom_site_label_1
_geom_bond_atom_site_label_2
_geom_bond_distance
W1 C20 1.934(4)
W1 C18 2.014(5)
W1 C19 2.015(5)
W1 N1 2.257(3)
W1 P2 2.4013(12)
W1 P1 2.4080(12)
P1 N2 1.707(4)
P1 C9 1.824(6)
P1 C6 1.925(6)
P2 N3 1.712(4)
P2 C15B 1.798(14)
P2 C12 1.839(6)
P2 C15A 1.921(9)
N1 C5 1.358(5)
N1 C1 1.362(5)
N2 C1 1.368(5)
N2 H2N 0.88
N3 C5 1.367(6)
N3 H3N 0.88
O1 C18 1.161(6)
O2 C19 1.152(6)
O3 C20 1.181(5)
C1 C2 1.392(6)
C2 C3 1.377(7)
C2 H2 0.95
C3 C4 1.370(7)
C3 H3 0.95
C4 C5 1.391(6)
C4 H4 0.95
C6 C8 1.481(8)
C6 C7 1.552(8)
C6 H6 1.00
C7 H7A 0.98
C7 H7B 0.98
C7 H7C 0.98
C8 H8A 0.98
C8 H8B 0.98
C8 H8C 0.98
C9 C11 1.459(9)
C9 C10 1.522(8)
C9 H9 1.00
C10 H10A 0.98
C10 H10B 0.98
C10 H10C 0.98
C11 H11A 0.98
C11 H11B 0.98
C11 H11C 0.98
C12 C13 1.532(8)
C12 C14 1.534(9)
C12 H12 1.00
C13 H13A 0.98
C13 H13B 0.98
C13 H13C 0.98
C14 H14A 0.98
C14 H14B 0.98
C14 H14C 0.98
C15A C16A 1.536(12)
C15A C17A 1.536(13)
C15A H15A 1.00
C16A H16A 0.98
C16A H16B 0.98
C16A H16C 0.98
C16A H15B 1.2029
C17A H17A 0.98
C17A H17B 0.98
C17A H17C 0.98
C15B C17B 1.524(16)
C15B C16B 1.529(15)
C15B H15B 0.96
C16B H16D 0.98
C16B H16E 0.98
C16B H16F 0.98
C17B H17D 0.98
C17B H17E 0.98
C17B H17F 0.98
O4 C21 1.401(7)
O4 C24 1.448(7)
C21 C22 1.517(7)
C21 H21A 0.99
C21 H21B 0.99
C22 C23 1.509(9)
C22 H22A 0.99
C22 H22B 0.99
C23 C24 1.518(8)
C23 H23A 0.99
C23 H23B 0.99
C24 H24A 0.99
C24 H24B 0.99

loop_
_geom_hbond_atom_site_label_D
_geom_hbond_atom_site_label_H
_geom_hbond_atom_site_label_A
_geom_hbond_distance_DH
_geom_hbond_distance_HA
_geom_hbond_distance_DA
_geom_hbond_angle_DHA
_geom_hbond_site_symmetry_A
N2 H2N O4 0.88 2.05 2.911(5) 164.9 4_675
N3 H3N O3 0.88 2.18 2.993(5) 153.3 2_645

loop_
_platon_squeeze_void_nr
_platon_squeeze_void_average_x
_platon_squeeze_void_average_y
_platon_squeeze_void_average_z
_platon_squeeze_void_volume
_platon_squeeze_void_count_electrons
_platon_squeeze_void_content
1 0.000 0.000 0.000 215 65 ' '
2 0.000 0.500 0.500 215 65 ' '
